data_4088269
loop_
_publ_author_name
'Border, Emily C.'
'Koutsaplis, Magdaline'
'Andrews, Philip C.'

_publ_section_title
;
 The Strange Case of Sodium (S)-N-\a-(Methylbenzyl)allylamide: Anion
 Rearrangement, Decomposition, and a Peculiar Propyl Addition
;
_journal_issue 3
_journal_name_full Organometallics
_journal_page_first 303
_journal_paper_doi 10.1021/acs.organomet.5b00979
_journal_volume 35
_journal_year 2016
_chemical_formula_moiety 'C18 H26 N Na O'
_chemical_formula_sum 'C18 H26 N Na O'
_chemical_formula_weight 295.39
_space_group_IT_number 14
_space_group_name_Hall '-P 2ybc'
_space_group_name_H-M_alt 'P 1 21/c 1'
_symmetry_cell_setting monoclinic
_symmetry_space_group_name_H-M 'P 1 21/c 1'
_atom_sites_solution_hydrogens geom
_atom_sites_solution_primary direct
_atom_sites_solution_secondary difmap
_audit_creation_method SHELXL-97
_cell_angle_alpha 90.00
_cell_angle_beta 109.19(3)
_cell_angle_gamma 90.00
_cell_formula_units_Z 4
_cell_length_a 12.072(2)
_cell_length_b 17.469(4)
_cell_length_c 8.7466(17)
_cell_measurement_reflns_used 14316
_cell_measurement_temperature 123(2)
_cell_measurement_theta_max 28.25
_cell_measurement_theta_min 2.33
_cell_volume 1742.0(7)
_computing_cell_refinement 'Bruker XSCANS'
_computing_data_collection 'Bruker XSCANS'
_computing_data_reduction 'Bruker SHELXTL'
_computing_molecular_graphics XSEED
_computing_publication_material CIFTAB
_computing_structure_refinement 'SHELXL-97 (Sheldrick, 1997)'
_computing_structure_solution 'SHELXS-97 (Sheldrick, 1990)'
_diffrn_ambient_temperature 123(2)
_diffrn_measured_fraction_theta_full 0.999
_diffrn_measured_fraction_theta_max 0.996
_diffrn_measurement_device_type 'bruker p4'
_diffrn_measurement_method '\f scans'
_diffrn_radiation_monochromator graphite
_diffrn_radiation_source 'fine-focus sealed tube'
_diffrn_radiation_type MoK\a
_diffrn_radiation_wavelength 0.71073
_diffrn_reflns_av_R_equivalents 0.0649
_diffrn_reflns_av_sigmaI/netI 0.0950
_diffrn_reflns_limit_h_max 12
_diffrn_reflns_limit_h_min -16
_diffrn_reflns_limit_k_max 23
_diffrn_reflns_limit_k_min -19
_diffrn_reflns_limit_l_max 11
_diffrn_reflns_limit_l_min -9
_diffrn_reflns_number 14077
_diffrn_reflns_theta_full 27.50
_diffrn_reflns_theta_max 28.25
_diffrn_reflns_theta_min 2.33
_exptl_absorpt_coefficient_mu 0.090
_exptl_absorpt_correction_T_max 0.9884
_exptl_absorpt_correction_T_min 0.9866
_exptl_absorpt_correction_type multi-scan
_exptl_absorpt_process_details 'SORTAV (blessing, 1995)'
_exptl_crystal_colour yellow
_exptl_crystal_density_diffrn 1.126
_exptl_crystal_density_method 'not measured'
_exptl_crystal_description needles
_exptl_crystal_F_000 640
_exptl_crystal_size_max 0.15
_exptl_crystal_size_mid 0.15
_exptl_crystal_size_min 0.13
_refine_diff_density_max 0.352
_refine_diff_density_min -0.233
_refine_diff_density_rms 0.049
_refine_ls_extinction_method none
_refine_ls_goodness_of_fit_ref 0.959
_refine_ls_hydrogen_treatment constr
_refine_ls_matrix_type full
_refine_ls_number_parameters 192
_refine_ls_number_reflns 4291
_refine_ls_number_restraints 0
_refine_ls_restrained_S_all 0.959
_refine_ls_R_factor_all 0.1488
_refine_ls_R_factor_gt 0.0586
_refine_ls_shift/su_max 0.000
_refine_ls_shift/su_mean 0.000
_refine_ls_structure_factor_coef Fsqd
_refine_ls_weighting_details 'calc w=1/[\s^2^(Fo^2^)+(0.0943P)^2^+0.0000P] where P=(Fo^2^+2Fc^2^)/3'
_refine_ls_weighting_scheme calc
_refine_ls_wR_factor_gt 0.1464
_refine_ls_wR_factor_ref 0.1817
_reflns_number_gt 2032
_reflns_number_total 4291
_reflns_threshold_expression >2sigma(I)
_cod_data_source_file om5b00979_si_002.cif
_cod_data_source_block sim11
_cod_original_cell_volume 1742.1(6)
_cod_original_sg_symbol_H-M 'P 2(1)/c'
_cod_database_code 4088269

loop_
_symmetry_equiv_pos_as_xyz
'x, y, z'
'-x, y+1/2, -z+1/2'
'-x, -y, -z'
'x, -y-1/2, z-1/2'

loop_
_atom_site_label
_atom_site_type_symbol
_atom_site_fract_x
_atom_site_fract_y
_atom_site_fract_z
_atom_site_U_iso_or_equiv
_atom_site_adp_type
_atom_site_occupancy
_atom_site_symmetry_multiplicity
_atom_site_calc_flag
_atom_site_refinement_flags
Na1 Na 0.71571(9) 0.21733(5) 0.68275(11) 0.0480(3) Uani 1 1 d .
C1 C 0.80269(19) 0.34186(10) 0.8869(2) 0.0344(5) Uani 1 1 d .
O2 O 0.73990(17) 0.08885(9) 0.7548(2) 0.0590(5) Uani 1 1 d .
N2 N 0.71359(16) 0.30002(9) 0.9133(2) 0.0360(4) Uani 1 1 d .
C2 C 0.7942(2) 0.38757(12) 0.7583(3) 0.0442(6) Uani 1 1 d .
H2A H 0.7226 0.3931 0.6762 0.053 Uiso 1 1 calc R
H2B H 0.8600 0.4134 0.7523 0.053 Uiso 1 1 calc R
C3 C 0.91875(19) 0.33197(11) 1.0169(3) 0.0364(5) Uani 1 1 d .
C4 C 0.9465(2) 0.26489(13) 1.1101(3) 0.0457(6) Uani 1 1 d .
H4 H 0.8929 0.2248 1.0881 0.055 Uiso 1 1 calc R
C5 C 1.0524(2) 0.25737(15) 1.2342(3) 0.0571(7) Uani 1 1 d .
H5 H 1.0691 0.2124 1.2943 0.069 Uiso 1 1 calc R
C6 C 1.1333(2) 0.31610(16) 1.2694(3) 0.0610(7) Uani 1 1 d .
H6 H 1.2038 0.3113 1.3540 0.073 Uiso 1 1 calc R
C7 C 1.1082(2) 0.38210(15) 1.1771(3) 0.0545(7) Uani 1 1 d .
H7 H 1.1628 0.4217 1.1984 0.065 Uiso 1 1 calc R
C8 C 1.0034(2) 0.38954(12) 1.0544(3) 0.0435(6) Uani 1 1 d .
H8 H 0.9882 0.4345 0.9940 0.052 Uiso 1 1 calc R
C9 C 0.6000(2) 0.32050(12) 0.8229(3) 0.0380(5) Uani 1 1 d .
H9 H 0.5900 0.3681 0.7725 0.046 Uiso 1 1 calc R
C10 C 0.5023(2) 0.27828(12) 0.8009(3) 0.0415(6) Uani 1 1 d .
C11 C 0.3829(2) 0.31255(15) 0.7204(3) 0.0575(7) Uani 1 1 d .
H11A H 0.3913 0.3639 0.6867 0.086 Uiso 1 1 calc R
H11B H 0.3401 0.3133 0.7955 0.086 Uiso 1 1 calc R
H11C H 0.3411 0.2824 0.6277 0.086 Uiso 1 1 calc R
C12 C 0.5052(2) 0.19793(12) 0.8601(3) 0.0454(6) Uani 1 1 d .
H12A H 0.4699 0.1971 0.9450 0.054 Uiso 1 1 calc R
H12B H 0.5866 0.1827 0.9084 0.054 Uiso 1 1 calc R
C13 C 0.4436(2) 0.13869(13) 0.7337(3) 0.0521(7) Uani 1 1 d .
H13A H 0.4825 0.1355 0.6529 0.062 Uiso 1 1 calc R
H13B H 0.3633 0.1547 0.6797 0.062 Uiso 1 1 calc R
C14 C 0.4440(3) 0.06006(14) 0.8089(4) 0.0706(8) Uani 1 1 d .
H14A H 0.5234 0.0445 0.8643 0.106 Uiso 1 1 calc R
H14B H 0.4071 0.0237 0.7254 0.106 Uiso 1 1 calc R
H14C H 0.4016 0.0624 0.8845 0.106 Uiso 1 1 calc R
C15 C 0.6860(3) 0.02968(14) 0.6393(4) 0.0658(8) Uani 1 1 d .
H15A H 0.6493 0.0514 0.5325 0.079 Uiso 1 1 calc R
H15B H 0.6269 0.0026 0.6712 0.079 Uiso 1 1 calc R
C16 C 0.7812(3) -0.02193(16) 0.6393(4) 0.0702(8) Uani 1 1 d .
H16A H 0.8192 -0.0046 0.5635 0.084 Uiso 1 1 calc R
H16B H 0.7521 -0.0735 0.6104 0.084 Uiso 1 1 calc R
C17 C 0.8632(3) -0.01920(17) 0.8071(5) 0.0822(10) Uani 1 1 d .
H17A H 0.9433 -0.0276 0.8101 0.099 Uiso 1 1 calc R
H17B H 0.8430 -0.0573 0.8742 0.099 Uiso 1 1 calc R
C18 C 0.8475(3) 0.06188(18) 0.8630(4) 0.0753(9) Uani 1 1 d .
H18A H 0.8453 0.0611 0.9729 0.090 Uiso 1 1 calc R
H18B H 0.9116 0.0945 0.8597 0.090 Uiso 1 1 calc R

loop_
_atom_site_aniso_label
_atom_site_aniso_U_11
_atom_site_aniso_U_22
_atom_site_aniso_U_33
_atom_site_aniso_U_23
_atom_site_aniso_U_13
_atom_site_aniso_U_12
Na1 0.0639(7) 0.0416(5) 0.0379(5) -0.0059(4) 0.0159(5) 0.0023(4)
C1 0.0417(13) 0.0297(10) 0.0316(12) -0.0046(8) 0.0116(10) 0.0007(9)
O2 0.0688(13) 0.0532(10) 0.0495(11) 0.0024(8) 0.0121(10) 0.0125(9)
N2 0.0360(11) 0.0324(9) 0.0355(10) 0.0005(7) 0.0060(9) -0.0035(8)
C2 0.0456(15) 0.0448(13) 0.0402(14) 0.0028(10) 0.0115(11) -0.0048(11)
C3 0.0377(13) 0.0387(11) 0.0346(12) -0.0012(9) 0.0144(11) 0.0004(9)
C4 0.0428(15) 0.0421(12) 0.0526(15) 0.0094(10) 0.0162(13) 0.0010(10)
C5 0.0441(16) 0.0656(16) 0.0576(17) 0.0212(13) 0.0112(14) 0.0096(13)
C6 0.0346(15) 0.089(2) 0.0545(17) 0.0089(14) 0.0078(13) -0.0001(14)
C7 0.0394(16) 0.0591(16) 0.0609(17) -0.0028(12) 0.0110(14) -0.0083(12)
C8 0.0402(14) 0.0416(12) 0.0492(15) -0.0009(10) 0.0152(12) -0.0033(10)
C9 0.0428(14) 0.0351(11) 0.0330(12) 0.0013(9) 0.0081(11) 0.0020(10)
C10 0.0383(14) 0.0449(12) 0.0364(13) -0.0029(9) 0.0058(11) 0.0004(10)
C11 0.0457(16) 0.0608(15) 0.0605(18) 0.0051(12) 0.0098(14) 0.0024(12)
C12 0.0405(14) 0.0525(14) 0.0388(14) 0.0034(10) 0.0073(11) -0.0056(11)
C13 0.0457(15) 0.0488(14) 0.0531(16) 0.0001(11) 0.0046(13) -0.0033(11)
C14 0.070(2) 0.0493(15) 0.084(2) -0.0014(14) 0.0149(17) -0.0142(13)
C15 0.080(2) 0.0457(14) 0.0600(18) 0.0022(12) 0.0074(16) 0.0037(14)
C16 0.070(2) 0.0666(18) 0.080(2) -0.0157(15) 0.0329(18) -0.0091(15)
C17 0.076(2) 0.0652(18) 0.097(3) 0.0072(16) 0.017(2) 0.0199(16)
C18 0.080(2) 0.090(2) 0.0477(17) -0.0007(15) 0.0107(16) 0.0295(18)

loop_
_atom_type_symbol
_atom_type_description
_atom_type_scat_dispersion_real
_atom_type_scat_dispersion_imag
_atom_type_scat_source
C C 0.0033 0.0016 'International Tables Vol C Tables 4.2.6.8 and 6.1.1.4'
H H 0.0000 0.0000 'International Tables Vol C Tables 4.2.6.8 and 6.1.1.4'
N N 0.0061 0.0033 'International Tables Vol C Tables 4.2.6.8 and 6.1.1.4'
O O 0.0106 0.0060 'International Tables Vol C Tables 4.2.6.8 and 6.1.1.4'
Na Na 0.0362 0.0249 'International Tables Vol C Tables 4.2.6.8 and 6.1.1.4'

loop_
_geom_angle_atom_site_label_1
_geom_angle_atom_site_label_2
_geom_angle_atom_site_label_3
_geom_angle
_geom_angle_site_symmetry_1
_geom_angle_site_symmetry_3
O2 Na1 N2 96.05(6) . 4_565
O2 Na1 N2 112.02(7) . .
N2 Na1 N2 151.84(5) 4_565 .
O2 Na1 C1 126.30(7) . .
N2 Na1 C1 127.97(7) 4_565 .
N2 Na1 C1 29.63(6) . .
O2 Na1 C9 122.66(7) . .
N2 Na1 C9 132.45(7) 4_565 .
N2 Na1 C9 29.67(6) . .
C1 Na1 C9 49.81(7) . .
O2 Na1 C9 92.54(7) . 4_565
N2 Na1 C9 25.68(6) 4_565 4_565
N2 Na1 C9 146.57(7) . 4_565
C1 Na1 C9 140.65(7) . 4_565
C9 Na1 C9 117.63(8) . 4_565
O2 Na1 C4 96.43(7) . 4_565
N2 Na1 C4 61.36(7) 4_565 4_565
N2 Na1 C4 111.15(7) . 4_565
C1 Na1 C4 82.96(7) . 4_565
C9 Na1 C4 130.04(7) . 4_565
C9 Na1 C4 87.01(7) 4_565 4_565
O2 Na1 C2 149.26(8) . .
N2 Na1 C2 103.63(6) 4_565 .
N2 Na1 C2 50.15(6) . .
C1 Na1 C2 25.70(6) . .
C9 Na1 C2 56.97(7) . .
C9 Na1 C2 115.24(6) 4_565 .
C4 Na1 C2 73.42(6) 4_565 .
C2 C1 N2 126.9(2) . .
C2 C1 C3 119.7(2) . .
N2 C1 C3 113.44(17) . .
C2 C1 Na1 91.06(14) . .
N2 C1 Na1 62.92(10) . .
C3 C1 Na1 117.24(12) . .
C18 O2 C15 109.52(19) . .
C18 O2 Na1 120.65(18) . .
C15 O2 Na1 120.99(15) . .
C1 N2 C9 116.55(17) . .
C1 N2 Na1 118.69(13) . 4_566
C9 N2 Na1 106.60(14) . 4_566
C1 N2 Na1 87.45(12) . .
C9 N2 Na1 87.67(12) . .
Na1 N2 Na1 137.13(7) 4_566 .
C1 C2 Na1 63.24(12) . .
C8 C3 C4 116.7(2) . .
C8 C3 C1 121.76(19) . .
C4 C3 C1 121.53(19) . .
C5 C4 C3 121.1(2) . .
C5 C4 Na1 120.93(18) . 4_566
C3 C4 Na1 88.62(14) . 4_566
C6 C5 C4 120.5(2) . .
C5 C6 C7 119.1(2) . .
C8 C7 C6 120.3(2) . .
C7 C8 C3 122.2(2) . .
C10 C9 N2 126.48(19) . .
C10 C9 Na1 97.14(14) . .
N2 C9 Na1 62.66(11) . .
C10 C9 Na1 96.35(14) . 4_566
N2 C9 Na1 47.73(10) . 4_566
Na1 C9 Na1 100.73(7) . 4_566
C9 C10 C12 123.0(2) . .
C9 C10 C11 120.5(2) . .
C12 C10 C11 116.5(2) . .
C10 C12 C13 116.0(2) . .
C12 C13 C14 111.6(2) . .
O2 C15 C16 105.6(2) . .
C15 C16 C17 104.5(2) . .
C16 C17 C18 103.6(2) . .
O2 C18 C17 106.1(2) . .

loop_
_geom_bond_atom_site_label_1
_geom_bond_atom_site_label_2
_geom_bond_distance
_geom_bond_site_symmetry_2
Na1 O2 2.3236(18) .
Na1 N2 2.368(2) 4_565
Na1 N2 2.4878(19) .
Na1 C1 2.791(2) .
Na1 C9 2.798(2) .
Na1 C9 3.066(3) 4_565
Na1 C4 3.070(3) 4_565
Na1 C2 3.125(2) .
C1 C2 1.356(3) .
C1 N2 1.381(3) .
C1 C3 1.496(3) .
O2 C18 1.413(3) .
O2 C15 1.442(3) .
N2 C9 1.386(3) .
N2 Na1 2.368(2) 4_566
C3 C8 1.394(3) .
C3 C4 1.404(3) .
C4 C5 1.385(4) .
C4 Na1 3.070(3) 4_566
C5 C6 1.380(4) .
C6 C7 1.383(4) .
C7 C8 1.370(3) .
C9 C10 1.350(3) .
C9 Na1 3.066(2) 4_566
C10 C12 1.492(3) .
C10 C11 1.505(3) .
C12 C13 1.519(3) .
C13 C14 1.522(4) .
C15 C16 1.461(4) .
C16 C17 1.477(5) .
C17 C18 1.531(4) .
